data_4319134
loop_
_publ_author_name
'Hans-J\"urgen Pietzsch'
'Francesco Tisato'
'Fiorenzo Refosco'
'Peter Leibnitz'
'Antje Drews'
'Sepp Seifert'
'Hartmut Spies'

_publ_section_title
;
 Synthesis and Characterization of Novel Trigonal Bipyramidal
 Technetium(III) Mixed-Ligand Complexes with SES/S/P Coordination (E = O,
 N(CH3), S)
;
_journal_name_full 'Inorganic Chemistry'
_journal_page_first 59
_journal_page_last 64
_journal_paper_doi 10.1021/ic000828m
_journal_volume 40
_journal_year 2001
_chemical_formula_sum 'C20 H29 N O P S3 Tc'
_chemical_formula_weight 524.59
_chemical_name_systematic
; 
 ? 
;
_space_group_IT_number 14
_symmetry_cell_setting monoclinic
_symmetry_space_group_name_Hall '-P 2ybc'
_symmetry_space_group_name_H-M 'P 1 21/c 1'
_atom_sites_solution_hydrogens geom
_atom_sites_solution_primary direct
_atom_sites_solution_secondary difmap
_audit_creation_method SHELXL
_cell_angle_alpha 90.00
_cell_angle_beta 100.7080(10)
_cell_angle_gamma 90.00
_cell_formula_units_Z 4
_cell_length_a 13.3054(5)
_cell_length_b 9.4678(4)
_cell_length_c 18.7909(7)
_cell_measurement_temperature 293(2)
_cell_volume 2325.92(16)
_computing_structure_refinement 'SHELXL-93 (Sheldrick, 1993)'
_computing_structure_solution 'SHELXS-86 (Sheldrick, 1990)'
_diffrn_ambient_temperature 293(2)
_diffrn_radiation_monochromator graphite
_diffrn_radiation_source 'fine-focus sealed tube'
_diffrn_radiation_type MoK\a
_diffrn_radiation_wavelength 0.71073
_diffrn_reflns_av_R_equivalents 0.0400
_diffrn_reflns_av_sigmaI/netI 0.0296
_diffrn_reflns_limit_h_max 12
_diffrn_reflns_limit_h_min -14
_diffrn_reflns_limit_k_max 10
_diffrn_reflns_limit_k_min -10
_diffrn_reflns_limit_l_max 18
_diffrn_reflns_limit_l_min -20
_diffrn_reflns_number 9673
_diffrn_reflns_theta_max 23.27
_diffrn_reflns_theta_min 1.56
_exptl_absorpt_coefficient_mu 0.968
_exptl_absorpt_correction_T_max 0.299
_exptl_absorpt_correction_T_min 0.253
_exptl_absorpt_correction_type SEMIEMPIRICAL
_exptl_crystal_colour dark_violet
_exptl_crystal_density_diffrn 1.498
_exptl_crystal_description plate
_exptl_crystal_F_000 1080
_exptl_crystal_size_max 0.54
_exptl_crystal_size_mid 0.54
_exptl_crystal_size_min 0.07
_refine_diff_density_max 0.452
_refine_diff_density_min -0.487
_refine_diff_density_rms 0.054
_refine_ls_extinction_coef 0.0019(3)
_refine_ls_extinction_expression Fc^*^=kFc[1+0.001xFc^2^\l^3^/sin(2\q)]^-1/4^
_refine_ls_extinction_method SHELXL
_refine_ls_goodness_of_fit_all 1.064
_refine_ls_goodness_of_fit_obs 1.073
_refine_ls_matrix_type full
_refine_ls_number_parameters 245
_refine_ls_number_reflns 3343
_refine_ls_number_restraints 0
_refine_ls_restrained_S_all 1.168
_refine_ls_restrained_S_obs 1.073
_refine_ls_R_factor_all 0.0257
_refine_ls_R_factor_obs 0.0238
_refine_ls_shift/esd_max 0.001
_refine_ls_shift/esd_mean 0.000
_refine_ls_structure_factor_coef Fsqd
_refine_ls_weighting_details 'w=1/[\s^2^(Fo^2^)+(0.0290P)^2^+1.1389P] where P=(Fo^2^+2Fc^2^)/3'
_refine_ls_weighting_scheme calc
_refine_ls_wR_factor_all 0.0665
_refine_ls_wR_factor_obs 0.0594
_reflns_number_observed 3171
_reflns_number_total 3344
_reflns_observed_criterion >2sigma(I)
_cod_data_source_file ic000828m_3.cif
_cod_data_source_block Tc6
_cod_depositor_comments
;
The following automatic conversions were performed:

'_refine_ls_weighting_scheme' value 'calc
w=1/[\s^2^(Fo^2^)+(0.0290P)^2^+1.1389P] where P=(Fo^2^+2Fc^2^)/3' was
changed to 'calc'. New tag '_refine_ls_weighting_details' was
created. The value of the new tag was set to
'w=1/[\s^2^(Fo^2^)+(0.0290P)^2^+1.1389P] where P=(Fo^2^+2Fc^2^)/3'.

Automatic conversion script
Id: cif_fix_values 3143 2015-03-26 13:38:13Z robertas 
;
_cod_original_cell_volume 2325.9(2)
_cod_database_code 4319134

loop_
_symmetry_equiv_pos_as_xyz
'x, y, z'
'-x, y+1/2, -z+1/2'
'-x, -y, -z'
'x, -y-1/2, z-1/2'

loop_
_atom_site_aniso_label
_atom_site_aniso_U_11
_atom_site_aniso_U_22
_atom_site_aniso_U_33
_atom_site_aniso_U_23
_atom_site_aniso_U_13
_atom_site_aniso_U_12
Tc1 0.02967(14) 0.03072(15) 0.03054(14) 0.00028(7) 0.00607(9) 0.00181(7)
P1 0.0326(3) 0.0343(3) 0.0373(3) 0.0013(3) 0.0074(2) -0.0001(3)
S1 0.0480(4) 0.0522(4) 0.0477(4) -0.0100(3) 0.0210(3) -0.0031(3)
S2 0.0346(3) 0.0371(3) 0.0531(4) -0.0001(3) 0.0033(3) 0.0048(3)
S3 0.0456(4) 0.0450(4) 0.0365(3) 0.0061(3) 0.0023(3) -0.0044(3)
N1 0.0367(11) 0.0336(11) 0.0391(11) 0.0002(8) 0.0054(8) -0.0003(8)
O1 0.0614(13) 0.095(2) 0.0662(14) -0.0286(13) 0.0078(10) -0.0239(12)
C1 0.052(2) 0.054(2) 0.060(2) -0.0221(14) 0.0146(13) 0.0048(14)
C2 0.053(2) 0.0397(14) 0.065(2) -0.0108(13) 0.0057(13) 0.0033(12)
C3 0.056(2) 0.049(2) 0.051(2) 0.0083(13) 0.0059(12) -0.0119(13)
C4 0.0420(14) 0.0453(14) 0.0430(14) -0.0022(12) 0.0008(11) -0.0044(12)
C5 0.0341(13) 0.0492(14) 0.0464(14) 0.0020(12) 0.0018(11) -0.0020(11)
C6 0.0386(14) 0.058(2) 0.068(2) -0.0043(14) 0.0153(12) -0.0022(13)
C7 0.059(2) 0.047(2) 0.045(2) 0.0073(12) 0.0027(13) -0.0040(13)
C8 0.0405(13) 0.0349(12) 0.0393(13) 0.0002(11) 0.0041(10) 0.0027(11)
C9 0.0477(15) 0.0428(14) 0.053(2) -0.0031(13) 0.0123(12) -0.0001(12)
C10 0.063(2) 0.050(2) 0.063(2) -0.0051(14) 0.0232(14) 0.0093(14)
C11 0.077(2) 0.049(2) 0.058(2) -0.0168(14) 0.010(2) 0.012(2)
C12 0.063(2) 0.060(2) 0.083(2) -0.028(2) 0.007(2) -0.011(2)
C13 0.050(2) 0.057(2) 0.071(2) -0.018(2) 0.0157(14) -0.0087(14)
C14 0.0400(13) 0.0444(14) 0.0299(12) 0.0043(10) 0.0029(10) 0.0052(11)
C15 0.0407(13) 0.050(2) 0.0437(14) 0.0018(12) 0.0115(11) 0.0087(12)
C16 0.057(2) 0.051(2) 0.0410(14) -0.0069(12) 0.0129(12) 0.0041(13)
C17 0.051(2) 0.056(2) 0.0413(14) -0.0051(13) 0.0048(12) -0.0069(13)
C18 0.0356(14) 0.081(2) 0.057(2) -0.014(2) 0.0089(12) 0.0030(14)
C19 0.047(2) 0.062(2) 0.046(2) -0.0155(13) 0.0111(12) 0.0078(12)
C20 0.110(3) 0.125(3) 0.073(2) -0.049(2) 0.030(2) -0.060(3)

loop_
_atom_site_label
_atom_site_type_symbol
_atom_site_fract_x
_atom_site_fract_y
_atom_site_fract_z
_atom_site_U_iso_or_equiv
_atom_site_thermal_displace_type
_atom_site_occupancy
_atom_site_calc_flag
_atom_site_disorder_assembly
_atom_site_disorder_group
Tc1 Tc 0.825785(13) 0.39911(2) 0.100543(9) 0.03025(10) Uani 1 d . .
P1 P 0.73555(4) 0.18856(6) 0.09401(3) 0.0346(2) Uani 1 d . .
S1 S 0.74825(5) 0.47231(7) 0.18875(3) 0.0478(2) Uani 1 d . .
S2 S 0.97578(4) 0.28966(6) 0.13391(3) 0.0422(2) Uani 1 d . .
S3 S 0.77138(5) 0.47532(7) -0.01383(3) 0.0430(2) Uani 1 d . .
N1 N 0.91893(15) 0.6005(2) 0.12443(11) 0.0367(5) Uani 1 d . .
O1 O 0.4359(2) 0.1597(3) -0.19982(12) 0.0749(6) Uani 1 d . .
C1 C 0.8043(2) 0.6468(3) 0.2134(2) 0.0551(7) Uani 1 d . .
H1A H 0.7511(2) 0.7112(3) 0.2220(2) 0.066 Uiso 1 calc R .
H1B H 0.8545(2) 0.6392(3) 0.2578(2) 0.066 Uiso 1 calc R .
C2 C 0.8546(2) 0.7048(3) 0.1545(2) 0.0531(7) Uani 1 d . .
H2A H 0.8020(2) 0.7392(3) 0.1155(2) 0.064 Uiso 1 calc R .
H2B H 0.8969(2) 0.7847(3) 0.1734(2) 0.064 Uiso 1 calc R .
C3 C 0.9559(2) 0.6685(3) 0.06306(14) 0.0526(7) Uani 1 d . .
H3A H 0.9978(2) 0.6031(3) 0.04258(14) 0.079 Uiso 1 calc R .
H3B H 0.9954(2) 0.7507(3) 0.08007(14) 0.079 Uiso 1 calc R .
H3C H 0.8984(2) 0.6956(3) 0.02679(14) 0.079 Uiso 1 calc R .
C4 C 1.0098(2) 0.5625(3) 0.18043(14) 0.0443(6) Uani 1 d . .
H4A H 0.9878(2) 0.5411(3) 0.22562(14) 0.053 Uiso 1 calc R .
H4B H 1.0560(2) 0.6426(3) 0.18872(14) 0.053 Uiso 1 calc R .
C5 C 1.0658(2) 0.4371(3) 0.15767(14) 0.0440(6) Uani 1 d . .
H5A H 1.1203(2) 0.4092(3) 0.19692(14) 0.053 Uiso 1 calc R .
H5B H 1.0961(2) 0.4620(3) 0.11624(14) 0.053 Uiso 1 calc R .
C6 C 0.5979(2) 0.1990(3) 0.0921(2) 0.0544(7) Uani 1 d . .
H6A H 0.5664(2) 0.2551(3) 0.0515(2) 0.082 Uiso 1 calc R .
H6B H 0.5858(2) 0.2418(3) 0.1361(2) 0.082 Uiso 1 calc R .
H6C H 0.5692(2) 0.1057(3) 0.0878(2) 0.082 Uiso 1 calc R .
C7 C 0.7731(2) 0.0789(3) 0.17452(14) 0.0513(7) Uani 1 d . .
H7A H 0.8457(2) 0.0636(3) 0.18287(14) 0.077 Uiso 1 calc R .
H7B H 0.7384(2) -0.0103(3) 0.16735(14) 0.077 Uiso 1 calc R .
H7C H 0.7550(2) 0.1258(3) 0.21566(14) 0.077 Uiso 1 calc R .
C8 C 0.7464(2) 0.0594(3) 0.02299(13) 0.0387(5) Uani 1 d . .
C9 C 0.8330(2) 0.0595(3) -0.00772(14) 0.0474(6) Uani 1 d . .
H9A H 0.8841(2) 0.1257(3) 0.00763(14) 0.057 Uiso 1 calc R .
C10 C 0.8457(2) -0.0366(3) -0.0607(2) 0.0569(7) Uani 1 d . .
H10A H 0.9045(2) -0.0345(3) -0.0807(2) 0.068 Uiso 1 calc R .
C11 C 0.7710(2) -0.1353(3) -0.0836(2) 0.0616(8) Uani 1 d . .
H11A H 0.7788(2) -0.1997(3) -0.1196(2) 0.074 Uiso 1 calc R .
C12 C 0.6851(2) -0.1384(3) -0.0533(2) 0.0694(9) Uani 1 d . .
H12A H 0.6347(2) -0.2057(3) -0.0685(2) 0.083 Uiso 1 calc R .
C13 C 0.6727(2) -0.0422(3) -0.0003(2) 0.0588(7) Uani 1 d . .
H13A H 0.6141(2) -0.0457(3) 0.0200(2) 0.071 Uiso 1 calc R .
C14 C 0.6738(2) 0.3759(3) -0.06998(12) 0.0386(6) Uani 1 d . .
C15 C 0.6954(2) 0.2818(3) -0.12130(13) 0.0444(6) Uani 1 d . .
H15A H 0.7630(2) 0.2678(3) -0.12612(13) 0.053 Uiso 1 calc R .
C16 C 0.6185(2) 0.2081(3) -0.16559(14) 0.0491(6) Uani 1 d . .
H16A H 0.6346(2) 0.1450(3) -0.19970(14) 0.059 Uiso 1 calc R .
C17 C 0.5183(2) 0.2281(3) -0.15925(13) 0.0497(6) Uani 1 d . .
C18 C 0.4947(2) 0.3247(3) -0.10947(15) 0.0576(7) Uani 1 d . .
H18A H 0.4269(2) 0.3402(3) -0.10538(15) 0.069 Uiso 1 calc R .
C19 C 0.5722(2) 0.3976(3) -0.06618(15) 0.0515(7) Uani 1 d . .
H19A H 0.5559(2) 0.4634(3) -0.03340(15) 0.062 Uiso 1 calc R .
C20 C 0.4554(3) 0.0690(5) -0.2553(2) 0.1009(14) Uani 1 d . .
H20A H 0.3923(3) 0.0278(5) -0.2795(2) 0.151 Uiso 1 calc R .
H20B H 0.5014(3) -0.0044(5) -0.2346(2) 0.151 Uiso 1 calc R .
H20C H 0.4857(3) 0.1221(5) -0.2894(2) 0.151 Uiso 1 calc R .

loop_
_atom_type_symbol
_atom_type_description
_atom_type_scat_dispersion_real
_atom_type_scat_dispersion_imag
_atom_type_scat_source
C C 0.0033 0.0016 'International Tables Vol C Tables 4.2.6.8 and 6.1.1.4'
H H 0.0000 0.0000 'International Tables Vol C Tables 4.2.6.8 and 6.1.1.4'
N N 0.0061 0.0033 'International Tables Vol C Tables 4.2.6.8 and 6.1.1.4'
O O 0.0106 0.0060 'International Tables Vol C Tables 4.2.6.8 and 6.1.1.4'
P P 0.1023 0.0942 'International Tables Vol C Tables 4.2.6.8 and 6.1.1.4'
S S 0.1246 0.1234 'International Tables Vol C Tables 4.2.6.8 and 6.1.1.4'
Tc Tc -1.4390 0.7593 'International Tables Vol C Tables 4.2.6.8 and 6.1.1.4'

loop_
_geom_angle_atom_site_label_1
_geom_angle_atom_site_label_2
_geom_angle_atom_site_label_3
_geom_angle
_geom_angle_site_symmetry_1
_geom_angle_site_symmetry_3
_geom_angle_publ_flag
S1 Tc1 S2 116.77(3) . . ?
S1 Tc1 S3 120.02(3) . . ?
S2 Tc1 S3 121.87(2) . . ?
S1 Tc1 N1 84.42(5) . . ?
S2 Tc1 N1 84.70(5) . . ?
S3 Tc1 N1 89.23(5) . . ?
S1 Tc1 P1 90.00(2) . . ?
S2 Tc1 P1 92.45(2) . . ?
S3 Tc1 P1 98.82(2) . . ?
N1 Tc1 P1 171.77(5) . . ?
C7 P1 C6 99.57(13) . . ?
C7 P1 C8 100.21(12) . . ?
C6 P1 C8 103.63(12) . . ?
C7 P1 Tc1 112.68(9) . . ?
C6 P1 Tc1 117.49(10) . . ?
C8 P1 Tc1 120.10(8) . . ?
C1 S1 Tc1 104.23(9) . . ?
C5 S2 Tc1 102.92(8) . . ?
C14 S3 Tc1 117.69(8) . . ?
C3 N1 C2 107.7(2) . . ?
C3 N1 C4 108.1(2) . . ?
C2 N1 C4 109.9(2) . . ?
C3 N1 Tc1 117.28(15) . . ?
C2 N1 Tc1 107.54(15) . . ?
C4 N1 Tc1 106.13(13) . . ?
C17 O1 C20 117.3(2) . . ?
C2 C1 S1 111.0(2) . . ?
N1 C2 C1 113.9(2) . . ?
N1 C4 C5 111.6(2) . . ?
C4 C5 S2 109.4(2) . . ?
C9 C8 C13 117.7(2) . . ?
C9 C8 P1 119.2(2) . . ?
C13 C8 P1 123.1(2) . . ?
C10 C9 C8 121.5(3) . . ?
C11 C10 C9 119.8(3) . . ?
C12 C11 C10 119.7(3) . . ?
C11 C12 C13 120.4(3) . . ?
C12 C13 C8 120.9(3) . . ?
C19 C14 C15 117.7(2) . . ?
C19 C14 S3 120.2(2) . . ?
C15 C14 S3 122.0(2) . . ?
C16 C15 C14 121.3(2) . . ?
C17 C16 C15 120.0(2) . . ?
C16 C17 O1 125.0(2) . . ?
C16 C17 C18 119.7(2) . . ?
O1 C17 C18 115.3(2) . . ?
C19 C18 C17 119.4(2) . . ?
C18 C19 C14 121.9(2) . . ?

loop_
_geom_bond_atom_site_label_1
_geom_bond_atom_site_label_2
_geom_bond_distance
_geom_bond_site_symmetry_2
_geom_bond_publ_flag
Tc1 S1 2.2197(6) . ?
Tc1 S2 2.2327(6) . ?
Tc1 S3 2.2550(6) . ?
Tc1 N1 2.273(2) . ?
Tc1 P1 2.3185(6) . ?
P1 C7 1.826(3) . ?
P1 C6 1.828(2) . ?
P1 C8 1.835(2) . ?
S1 C1 1.836(3) . ?
S2 C5 1.840(2) . ?
S3 C14 1.783(2) . ?
N1 C3 1.482(3) . ?
N1 C2 1.486(3) . ?
N1 C4 1.492(3) . ?
O1 C17 1.376(3) . ?
O1 C20 1.411(4) . ?
C1 C2 1.500(4) . ?
C4 C5 1.505(4) . ?
C8 C9 1.382(3) . ?
C8 C13 1.385(4) . ?
C9 C10 1.381(4) . ?
C10 C11 1.373(4) . ?
C11 C12 1.370(4) . ?
C12 C13 1.383(4) . ?
C14 C19 1.382(4) . ?
C14 C15 1.382(4) . ?
C15 C16 1.381(4) . ?
C16 C17 1.374(4) . ?
C17 C18 1.386(4) . ?
C18 C19 1.375(4) . ?
